data_4020979
loop_
_publ_author_name
'Steven M. Sparks'
'Chun P. Chow'
'Liang Zhu'
'Kenneth J. Shea'

_publ_section_title
;
 Type 2 Intramolecular N-Acylnitroso Diels-Alder Reaction:
 Scope and Application to the Synthesis of Medium Ring Lactams
;
_journal_name_full 'Journal of Organic Chemistry'
_journal_page_first 3025
_journal_page_last 3035
_journal_paper_doi 10.1021/jo049897z
_journal_volume 69
_journal_year 2004
_chemical_formula_sum 'C9 H13 N O2'
_chemical_formula_weight 167.20
_space_group_IT_number 15
_symmetry_cell_setting monoclinic
_symmetry_space_group_name_Hall '-C 2yc'
_symmetry_space_group_name_H-M 'C 1 2/c 1'
_cell_angle_alpha 90.00
_cell_angle_beta 99.5230(10)
_cell_angle_gamma 90.00
_cell_formula_units_Z 8
_cell_length_a 24.2267(16)
_cell_length_b 6.0297(4)
_cell_length_c 11.6827(8)
_cell_measurement_temperature 158
_cell_volume 1683.1(2)
_diffrn_ambient_temperature 158
_exptl_crystal_density_diffrn 1.320
_cod_depositor_comments
;
The following automatic conversions were performed:
'_symmetry_cell_setting' value 'Monoclinic' changed to 'monoclinic'
according to '/home/saulius/struct/CIF-dictionaries/cif_core.dic'
dictionary named 'cif_core.dic' version 2.4.1 from 2010-06-29.

Automatic conversion script
Id: cif_fix_enum 1527 2010-12-29 10:47:43Z saulius 
;
_cod_original_sg_symbol_H-M 'C 2/c'
_cod_database_code 4020979

loop_
_symmetry_equiv_pos_as_xyz
'x, y, z'
'-x, y, -z+1/2'
'x+1/2, y+1/2, z'
'-x+1/2, y+1/2, -z+1/2'
'-x, -y, -z'
'x, -y, z-1/2'
'-x+1/2, -y+1/2, -z'
'x+1/2, -y+1/2, z-1/2'

loop_
_atom_site_label
_atom_site_type_symbol
_atom_site_fract_x
_atom_site_fract_y
_atom_site_fract_z
_atom_site_U_iso_or_equiv
_atom_site_adp_type
_atom_site_occupancy
_atom_site_symmetry_multiplicity
_atom_site_calc_flag
_atom_site_refinement_flags
_atom_site_disorder_assembly
_atom_site_disorder_group
C1 C 0.40072(4) 0.06410(17) 0.51708(8) 0.0178(2) Uani 1 1 d . . .
C2 C 0.44670(4) 0.22657(18) 0.50098(9) 0.0213(2) Uani 1 1 d . . .
C3 C 0.45317(4) 0.26373(19) 0.37199(9) 0.0236(2) Uani 1 1 d . . .
C4 C 0.42085(5) 0.46042(18) 0.30925(9) 0.0241(2) Uani 1 1 d . . .
C5 C 0.35970(4) 0.41332(18) 0.25245(9) 0.0214(2) Uani 1 1 d . . .
C6 C 0.32951(4) 0.27781(16) 0.33072(8) 0.0168(2) Uani 1 1 d . . .
C7 C 0.30996(4) 0.07422(17) 0.30491(8) 0.0190(2) Uani 1 1 d . . .
C8 C 0.29084(4) -0.07630(17) 0.39245(8) 0.0205(2) Uani 1 1 d . . .
C9 C 0.33171(4) 0.35233(16) 0.45511(8) 0.0170(2) Uani 1 1 d . . .
N1 N 0.34908(3) 0.15754(13) 0.52822(7) 0.01653(19) Uani 1 1 d . . .
O1 O 0.40865(3) -0.13560(13) 0.52260(7) 0.02454(19) Uani 1 1 d . . .
O2 O 0.30437(3) 0.00216(12) 0.51212(6) 0.01919(18) Uani 1 1 d . . .
H2A H 0.4416(5) 0.369(2) 0.5376(11) 0.022(3) Uiso 1 1 d . . .
H2B H 0.4811(5) 0.160(2) 0.5427(12) 0.027(3) Uiso 1 1 d . . .
H3A H 0.4431(6) 0.122(2) 0.3282(12) 0.027(3) Uiso 1 1 d . . .
H3B H 0.4931(6) 0.289(2) 0.3731(12) 0.030(3) Uiso 1 1 d . . .
H4A H 0.4231(5) 0.587(2) 0.3640(11) 0.023(3) Uiso 1 1 d . . .
H4B H 0.4410(6) 0.511(2) 0.2465(12) 0.034(4) Uiso 1 1 d . . .
H5A H 0.3593(5) 0.332(2) 0.1809(11) 0.021(3) Uiso 1 1 d . . .
H5B H 0.3407(6) 0.556(2) 0.2316(11) 0.024(3) Uiso 1 1 d . . .
H7A H 0.3107(5) 0.011(2) 0.2306(12) 0.025(3) Uiso 1 1 d . . .
H8A H 0.3092(5) -0.222(2) 0.3878(11) 0.027(3) Uiso 1 1 d . . .
H9A H 0.3577(5) 0.473(2) 0.4766(10) 0.016(3) Uiso 1 1 d . . .
H9B H 0.2950(5) 0.395(2) 0.4718(11) 0.021(3) Uiso 1 1 d . . .
H8B H 0.2495(6) -0.094(2) 0.3810(12) 0.028(3) Uiso 1 1 d . . .

loop_
_atom_site_aniso_label
_atom_site_aniso_U_11
_atom_site_aniso_U_22
_atom_site_aniso_U_33
_atom_site_aniso_U_23
_atom_site_aniso_U_13
_atom_site_aniso_U_12
C1 0.0183(4) 0.0222(5) 0.0124(4) 0.0012(3) 0.0012(3) 0.0015(4)
C2 0.0167(4) 0.0251(5) 0.0215(5) 0.0003(4) 0.0016(4) -0.0005(4)
C3 0.0191(5) 0.0282(5) 0.0252(5) 0.0017(4) 0.0090(4) 0.0009(4)
C4 0.0265(5) 0.0238(5) 0.0243(5) 0.0042(4) 0.0109(4) -0.0015(4)
C5 0.0282(5) 0.0213(5) 0.0159(4) 0.0033(4) 0.0067(4) 0.0033(4)
C6 0.0178(4) 0.0190(5) 0.0136(4) 0.0021(3) 0.0025(3) 0.0056(3)
C7 0.0213(5) 0.0215(5) 0.0133(4) -0.0007(3) 0.0010(3) 0.0037(4)
C8 0.0227(5) 0.0200(5) 0.0184(5) -0.0018(4) 0.0020(4) -0.0015(4)
C9 0.0193(4) 0.0170(4) 0.0154(4) -0.0003(3) 0.0047(3) 0.0029(4)
N1 0.0170(4) 0.0188(4) 0.0140(4) 0.0009(3) 0.0030(3) -0.0011(3)
O1 0.0226(4) 0.0218(4) 0.0287(4) 0.0050(3) 0.0026(3) 0.0041(3)
O2 0.0182(3) 0.0239(4) 0.0161(3) 0.0011(3) 0.0045(3) -0.0034(3)

loop_
_geom_bond_atom_site_label_1
_geom_bond_atom_site_label_2
_geom_bond_distance
_geom_bond_site_symmetry_2
_geom_bond_publ_flag
C1 O1 1.2194(13) . ?
C1 N1 1.3977(12) . ?
C1 C2 1.5183(14) . ?
C2 C3 1.5570(14) . ?
C2 H2A 0.976(13) . ?
C2 H2B 0.979(13) . ?
C3 C4 1.5385(15) . ?
C3 H3A 1.006(14) . ?
C3 H3B 0.977(14) . ?
C4 C5 1.5461(15) . ?
C4 H4A 0.991(13) . ?
C4 H4B 0.994(15) . ?
C5 C6 1.5034(13) . ?
C5 H5A 0.968(13) . ?
C5 H5B 0.989(13) . ?
C6 C7 1.3323(14) . ?
C6 C9 1.5137(13) . ?
C7 C8 1.4971(14) . ?
C7 H7A 0.951(14) . ?
C8 O2 1.4608(12) . ?
C8 H8A 0.990(14) . ?
C8 H8B 0.994(14) . ?
C9 N1 1.4721(12) . ?
C9 H9A 0.968(12) . ?
C9 H9B 0.976(13) . ?
N1 O2 1.4209(10) . ?

loop_
_cod_related_entry_id
_cod_related_entry_database
_cod_related_entry_code
1 ChemSpider 9381051
